data_4514562
loop_
_publ_author_name
'Stachelek, Patrycja'
'Ward, Jonathan S.'
'Dos Santos, Paloma L.'
'Danos, Andrew'
'Colella, Marco'
'Haase, Nils'
'Raynes, Samuel J.'
'Batsanov, Andrei S.'
'Bryce, Martin R.'
'Monkman, Andrew P.'

_publ_section_title
;
 Molecular Design Strategies for Color Tuning of Blue TADF Emitters.
;
_journal_issue 30
_journal_name_full 'ACS applied materials &amp; interfaces'
_journal_page_first 27125
_journal_page_last 27133
_journal_paper_doi 10.1021/acsami.9b06364
_journal_volume 11
_journal_year 2019
_chemical_formula_moiety 'C49 H48 N2 O2 S, 1.5(C7 H8)'
_chemical_formula_sum 'C59.5 H60 N2 O2 S'
_chemical_formula_weight 867.15
_chemical_melting_point 579.6(9)
_chemical_name_systematic 2,7-Bis(2,7,9,9-tetramethyl-acridin-10-yl)-9,9-dimethylthioxanthene-S,S-dioxide
_space_group_crystal_system triclinic
_space_group_IT_number 2
_space_group_name_Hall '-P 1'
_space_group_name_H-M_alt 'P -1'
_symmetry_space_group_name_Hall '-P 1'
_symmetry_space_group_name_H-M 'P -1'
_atom_sites_solution_hydrogens mixed
_atom_sites_solution_primary dual
_atom_sites_solution_secondary difmap
_audit_creation_date 2018-12-13
_audit_creation_method
;
Olex2 1.2-beta
(compiled 2018.05.29 svn.r3508 for OlexSys, GUI svn.r5506)
;
_cell_angle_alpha 81.349(2)
_cell_angle_beta 77.499(3)
_cell_angle_gamma 70.604(2)
_cell_formula_units_Z 2
_cell_length_a 10.6162(8)
_cell_length_b 12.9637(9)
_cell_length_c 18.9450(13)
_cell_measurement_reflns_used 9986
_cell_measurement_temperature 120
_cell_measurement_theta_max 30.08
_cell_measurement_theta_min 2.22
_cell_volume 2392.3(3)
_computing_cell_refinement 'SAINT v8.38A (Bruker, 2017)'
_computing_data_collection 'APEX3 v.2016.1-0 (Bruker, 2016)'
_computing_data_reduction 'SAINT v8.38A (Bruker, 2017)'
_computing_molecular_graphics 'Olex2 (Dolomanov et al., 2009)'
_computing_publication_material 'Olex2 (Dolomanov et al., 2009)'
_computing_structure_refinement 'ShelXL 2018/3 multi-CPU (Sheldrick, 2015a)'
_computing_structure_solution 'ShelXT 2018/2 (Sheldrick, 2015)'
_diffrn_ambient_temperature 120
_diffrn_detector_area_resol_mean 10.4
_diffrn_detector_type 'Bruker PHOTON 100 CMOS'
_diffrn_measured_fraction_theta_full 0.991
_diffrn_measured_fraction_theta_max 0.976
_diffrn_measurement_device '3-circle area detector diffractometer'
_diffrn_measurement_device_type 'Bruker D8 Venture'
_diffrn_measurement_method \w-scan
_diffrn_radiation_monochromator 'focusing mirrors'
_diffrn_radiation_probe x-ray
_diffrn_radiation_type MoK\a
_diffrn_radiation_wavelength 0.71073
_diffrn_reflns_av_R_equivalents 0.0513
_diffrn_reflns_av_unetI/netI 0.0695
_diffrn_reflns_Laue_measured_fraction_full 0.991
_diffrn_reflns_Laue_measured_fraction_max 0.976
_diffrn_reflns_limit_h_max 13
_diffrn_reflns_limit_h_min -13
_diffrn_reflns_limit_k_max 16
_diffrn_reflns_limit_k_min -16
_diffrn_reflns_limit_l_max 24
_diffrn_reflns_limit_l_min -24
_diffrn_reflns_number 44953
_diffrn_reflns_point_group_measured_fraction_full 0.991
_diffrn_reflns_point_group_measured_fraction_max 0.976
_diffrn_reflns_theta_full 25.242
_diffrn_reflns_theta_max 27.498
_diffrn_reflns_theta_min 2.512
_diffrn_source 'microfocus sealed X-ray tube'
_diffrn_source_type 'Incoatec I\mS microsource'
_diffrn_standards_number 0
_exptl_absorpt_coefficient_mu 0.114
_exptl_absorpt_correction_T_max 1.0000
_exptl_absorpt_correction_T_min 0.9582
_exptl_absorpt_correction_type multi-scan
_exptl_absorpt_process_details
; SADABS-2016/2 (Bruker, 2016) was used for absorption correction. 
  wR2(int) was 0.1493 before and 0.0463 after correction. The Ratio 
  of minimum to maximum transmission is 0.9582. The \l/2 correction 
  factor is Not present.
;
_exptl_crystal_colour colourless
_exptl_crystal_colour_primary colourless
_exptl_crystal_density_diffrn 1.204
_exptl_crystal_description plate
_exptl_crystal_F_000 926
_exptl_crystal_size_max 0.47
_exptl_crystal_size_mid 0.213
_exptl_crystal_size_min 0.056
_refine_diff_density_max 0.373
_refine_diff_density_min -0.456
_refine_diff_density_rms 0.049
_refine_ls_extinction_coef 0.0066(7)
_refine_ls_extinction_expression Fc^*^=kFc[1+0.001xFc^2^\l^3^/sin(2\q)]^-1/4^
_refine_ls_extinction_method 'SHELXL-2018/3 (Sheldrick, 2015)'
_refine_ls_goodness_of_fit_ref 1.022
_refine_ls_hydrogen_treatment mixed
_refine_ls_matrix_type full
_refine_ls_number_parameters 624
_refine_ls_number_reflns 10715
_refine_ls_number_restraints 46
_refine_ls_restrained_S_all 1.024
_refine_ls_R_factor_all 0.0702
_refine_ls_R_factor_gt 0.0461
_refine_ls_shift/su_max 0.001
_refine_ls_shift/su_mean 0.000
_refine_ls_structure_factor_coef Fsqd
_refine_ls_weighting_details 'w=1/[\s^2^(Fo^2^)+(0.0275P)^2^+1.2454P] where P=(Fo^2^+2Fc^2^)/3'
_refine_ls_weighting_scheme calc
_refine_ls_wR_factor_gt 0.1044
_refine_ls_wR_factor_ref 0.1150
_reflns_Friedel_coverage 0.000
_reflns_number_gt 8024
_reflns_number_total 10715
_reflns_threshold_expression 'I > 2\s(I)'
_cod_data_source_file IV.cif
_cod_data_source_block IV_18s508
_cod_depositor_comments
;
The following automatic conversions were performed:

'_diffrn_radiation_probe' value 'X-ray' changed to 'x-ray' according
to
/home/data/users/saulius/crontab/automatic-downloads/current/ACS/lib/dictionaries/cif_core.dic
dictionary named 'cif_core.dic' version 2.4.2 from 2011-04-26.

Automatic conversion script
Id: cif_fix_values 4973 2017-02-22 13:04:09Z antanas 
;
_cod_original_formula_sum 'C59.50 H60 N2 O2 S'
_cod_database_code 4514562
_shelx_shelxl_version_number 2018/3
_shelx_space_group_comment
;
The symmetry employed for this shelxl refinement is uniquely defined
by the following loop, which should always be used as a source of
symmetry information in preference to the above space-group names.
They are only intended as comments.
;
_shelx_estimated_absorpt_t_max 0.994
_shelx_estimated_absorpt_t_min 0.949
_olex2_refinement_description
;
1. Fixed Uiso
 At 1.2 times of:
  All C(H) groups
 At 1.5 times of:
  All C(H,H,H) groups
2. Restrained distances
 C57-C58
 1.5 with sigma of 0.02
3. Rigid body (RIGU) restrains
 C57, C58, C59, C60, C61, C62, C63
 with sigma for 1-2 distances of 0.005 and sigma for 1-3 distances of 0.005
4. Others
 Uiso(H14A)=Uiso(H14B)=Uiso(H14C)=FVAR(1)
 Uiso(H15A)=Uiso(H15B)=Uiso(H15C)=FVAR(2)
 Uiso(H16A)=Uiso(H16B)=Uiso(H16C)=FVAR(3)
 Uiso(H17A)=Uiso(H17B)=Uiso(H17C)=FVAR(4)
 Uiso(H31A)=Uiso(H31B)=Uiso(H31C)=FVAR(5)
 Uiso(H32A)=Uiso(H32B)=Uiso(H32C)=FVAR(6)
 Uiso(H46A)=Uiso(H46B)=Uiso(H46C)=FVAR(7)
 Uiso(H47A)=Uiso(H47B)=Uiso(H47C)=FVAR(8)
 Uiso(H48A)=Uiso(H48B)=Uiso(H48C)=FVAR(9)
 Uiso(H49A)=Uiso(H49B)=Uiso(H49C)=FVAR(10)
 Uiso(H50A)=Uiso(H50B)=Uiso(H50C)=FVAR(11)
 Fixed Sof: C57(0.5) H57A(0.5) H57B(0.5) H57C(0.5) C58(0.5) C63(0.5) H63(0.5)
 C62(0.5) H62(0.5) C61(0.5) H61(0.5) C60(0.5) H60(0.5) C59(0.5) H59(0.5)
5.a Riding coordinates:
 C17(H17A,H17B,H17C)
5.b Aromatic/amide H refined with riding coordinates:
 C2(H2), C3(H3), C5(H5), C9(H9), C11(H11), C12(H12), C19(H19), C20(H20),
 C22(H22), C26(H26), C28(H28), C29(H29), C34(H34), C35(H35), C37(H37), C41(H41),
  C43(H43), C44(H44), C52(H52), C53(H53), C54(H54), C55(H55), C56(H56),
 C63(H63), C62(H62), C61(H61), C60(H60), C59(H59)
5.c Fitted hexagon refined as free rotating group:
 C58(C63,C62,C61,C60,C59)
5.d Idealised Me refined as rotating group:
 C14(H14A,H14B,H14C), C15(H15A,H15B,H15C), C16(H16A,H16B,H16C), C31(H31A,H31B,
 H31C), C32(H32A,H32B,H32C), C46(H46A,H46B,H46C), C47(H47A,H47B,H47C), C48(H48A,
 H48B,H48C), C49(H49A,H49B,H49C), C50(H50A,H50B,H50C), C57(H57A,H57B,H57C)
;
_olex2_diffrn_ambient_temperature_device 'Oxford Cryosystems'
_olex2_submission_special_instructions 'No special instructions were received'

loop_
_space_group_symop_operation_xyz
'x, y, z'
'-x, -y, -z'

loop_
_atom_site_label
_atom_site_type_symbol
_atom_site_fract_x
_atom_site_fract_y
_atom_site_fract_z
_atom_site_U_iso_or_equiv
_atom_site_adp_type
_atom_site_occupancy
_atom_site_site_symmetry_order
_atom_site_calc_flag
_atom_site_refinement_flags_posn
_atom_site_refinement_flags_adp
_atom_site_refinement_flags_occupancy
_atom_site_disorder_assembly
_atom_site_disorder_group
S S 0.28396(4) 0.76145(3) 0.06531(2) 0.01462(10) Uani 1 1 d . . . . .
O1 O 0.17025(12) 0.85968(9) 0.06262(6) 0.0201(3) Uani 1 1 d . . . . .
O2 O 0.38878(12) 0.74189(10) 0.00211(6) 0.0217(3) Uani 1 1 d . . . . .
N1 N 0.51305(13) 0.76497(11) 0.32388(7) 0.0170(3) Uani 1 1 d . . . . .
N2 N 0.07044(14) 0.38296(11) 0.13075(7) 0.0175(3) Uani 1 1 d . . . . .
C1 C 0.35536(15) 0.75793(13) 0.14168(8) 0.0144(3) Uani 1 1 d . . . . .
C2 C 0.34786(16) 0.85909(13) 0.16190(9) 0.0166(3) Uani 1 1 d . . . . .
H2 H 0.307797 0.924984 0.134416 0.020 Uiso 1 1 calc R . . . .
C3 C 0.39920(16) 0.86285(13) 0.22233(9) 0.0184(3) Uani 1 1 d . . . . .
H3 H 0.396100 0.931030 0.236489 0.022 Uiso 1 1 calc R . . . .
C4 C 0.45521(16) 0.76537(13) 0.26178(8) 0.0167(3) Uani 1 1 d . . . . .
C5 C 0.46174(16) 0.66503(13) 0.24118(9) 0.0165(3) Uani 1 1 d . . . . .
H5 H 0.501097 0.599555 0.269246 0.020 Uiso 1 1 calc R . . . .
C6 C 0.41181(15) 0.65808(13) 0.18018(8) 0.0148(3) Uani 1 1 d . . . . .
C7 C 0.42240(16) 0.54686(13) 0.15575(9) 0.0170(3) Uani 1 1 d . . . . .
C8 C 0.29184(16) 0.55491(12) 0.12928(8) 0.0146(3) Uani 1 1 d . . . . .
C9 C 0.23672(16) 0.46863(13) 0.14295(8) 0.0162(3) Uani 1 1 d . . . . .
H9 H 0.279260 0.403735 0.170549 0.019 Uiso 1 1 calc R . . . .
C10 C 0.12092(16) 0.47526(13) 0.11715(8) 0.0163(3) Uani 1 1 d . . . . .
C11 C 0.05356(17) 0.56946(13) 0.07854(8) 0.0176(3) Uani 1 1 d . . . . .
H11 H -0.026048 0.573582 0.061601 0.021 Uiso 1 1 calc R . . . .
C12 C 0.10386(16) 0.65733(13) 0.06503(8) 0.0163(3) Uani 1 1 d . . . . .
H12 H 0.057818 0.723384 0.039692 0.020 Uiso 1 1 calc R . . . .
C13 C 0.22252(16) 0.64844(12) 0.08881(8) 0.0141(3) Uani 1 1 d . . . . .
C14 C 0.45002(19) 0.45563(14) 0.21760(10) 0.0255(4) Uani 1 1 d . . . . .
H14A H 0.374087 0.472006 0.258485 0.027(3) Uiso 1 1 calc GR . . . .
H14B H 0.533797 0.451430 0.233330 0.027(3) Uiso 1 1 calc GR . . . .
H14C H 0.459815 0.385256 0.200445 0.027(3) Uiso 1 1 calc GR . . . .
C15 C 0.54460(18) 0.51585(14) 0.09272(10) 0.0245(4) Uani 1 1 d . . . . .
H15A H 0.553155 0.444605 0.077308 0.030(3) Uiso 1 1 calc GR . . . .
H15B H 0.627832 0.511374 0.109136 0.030(3) Uiso 1 1 calc GR . . . .
H15C H 0.530143 0.571939 0.051826 0.030(3) Uiso 1 1 calc GR . . . .
C16 C 1.05248(19) 0.79415(19) 0.26926(11) 0.0377(5) Uani 1 1 d . . . . .
H16A H 1.057393 0.840329 0.304422 0.078(5) Uiso 1 1 calc GR . . . .
H16B H 1.072043 0.827996 0.219990 0.078(5) Uiso 1 1 calc GR . . . .
H16C H 1.119250 0.721373 0.274453 0.078(5) Uiso 1 1 calc GR . . . .
C17 C 0.17187(19) 0.95466(17) 0.58061(10) 0.0314(4) Uani 1 1 d . . . . .
H17A H 0.110354 0.913822 0.601734 0.072(5) Uiso 1 1 d R . . . .
H17B H 0.121144 1.029452 0.568534 0.072(5) Uiso 1 1 d R . . . .
H17C H 0.227854 0.952562 0.614694 0.072(5) Uiso 1 1 d R . . . .
C18 C 0.64912(16) 0.76724(12) 0.30969(8) 0.0151(3) Uani 1 1 d . . . . .
C19 C 0.72082(17) 0.77150(13) 0.23904(9) 0.0188(3) Uani 1 1 d . . . . .
H19 H 0.680537 0.768771 0.199482 0.023 Uiso 1 1 calc R . . . .
C20 C 0.85062(17) 0.77970(14) 0.22634(9) 0.0220(4) Uani 1 1 d . . . . .
H20 H 0.898322 0.783112 0.177885 0.026 Uiso 1 1 calc R . . . .
C21 C 0.91233(17) 0.78304(14) 0.28298(9) 0.0224(4) Uani 1 1 d . . . . .
C22 C 0.84067(16) 0.77512(13) 0.35337(9) 0.0191(3) Uani 1 1 d . . . . .
H22 H 0.882588 0.775625 0.392771 0.023 Uiso 1 1 calc R . . . .
C23 C 0.71046(16) 0.76653(13) 0.36829(8) 0.0155(3) Uani 1 1 d . . . . .
C24 C 0.63409(16) 0.75069(13) 0.44506(8) 0.0158(3) Uani 1 1 d . . . . .
C25 C 0.48460(16) 0.81365(12) 0.44640(8) 0.0150(3) Uani 1 1 d . . . . .
C26 C 0.40010(16) 0.86416(13) 0.50666(9) 0.0172(3) Uani 1 1 d . . . . .
H26 H 0.439850 0.871313 0.545291 0.021 Uiso 1 1 calc R . . . .
C27 C 0.25967(17) 0.90471(14) 0.51281(9) 0.0212(4) Uani 1 1 d . . . . .
C28 C 0.20438(18) 0.89348(16) 0.45546(10) 0.0273(4) Uani 1 1 d . . . . .
H28 H 0.108573 0.917737 0.458948 0.033 Uiso 1 1 calc R . . . .
C29 C 0.28600(17) 0.84763(15) 0.39321(9) 0.0252(4) Uani 1 1 d . . . . .
H29 H 0.245692 0.842080 0.354367 0.030 Uiso 1 1 calc R . . . .
C30 C 0.42644(16) 0.80968(13) 0.38719(8) 0.0167(3) Uani 1 1 d . . . . .
C31 C 0.69257(17) 0.78390(15) 0.50165(9) 0.0233(4) Uani 1 1 d . . . . .
H31A H 0.684492 0.862064 0.492308 0.030(3) Uiso 1 1 calc GR . . . .
H31B H 0.788441 0.740535 0.498872 0.030(3) Uiso 1 1 calc GR . . . .
H31C H 0.642355 0.770439 0.550155 0.030(3) Uiso 1 1 calc GR . . . .
C32 C 0.64469(18) 0.62801(14) 0.46226(9) 0.0237(4) Uani 1 1 d . . . . .
H32A H 0.597911 0.616263 0.511937 0.026(3) Uiso 1 1 calc GR . . . .
H32B H 0.740458 0.583616 0.457569 0.026(3) Uiso 1 1 calc GR . . . .
H32C H 0.602430 0.606375 0.428175 0.026(3) Uiso 1 1 calc GR . . . .
C33 C 0.12773(16) 0.29823(13) 0.08416(8) 0.0150(3) Uani 1 1 d . . . . .
C34 C 0.23743(17) 0.30177(14) 0.02861(9) 0.0198(4) Uani 1 1 d . . . . .
H34 H 0.271905 0.362075 0.022361 0.024 Uiso 1 1 calc R . . . .
C35 C 0.29606(18) 0.21881(14) -0.01716(9) 0.0225(4) Uani 1 1 d . . . . .
H35 H 0.370932 0.222541 -0.054305 0.027 Uiso 1 1 calc R . . . .
C36 C 0.24776(19) 0.12991(14) -0.00998(9) 0.0232(4) Uani 1 1 d . . . . .
C37 C 0.13811(18) 0.12803(13) 0.04529(9) 0.0198(4) Uani 1 1 d . . . . .
H37 H 0.103474 0.067934 0.050740 0.024 Uiso 1 1 calc R . . . .
C38 C 0.07652(16) 0.20971(12) 0.09306(8) 0.0144(3) Uani 1 1 d . . . . .
C39 C -0.04505(16) 0.20157(13) 0.15161(8) 0.0158(3) Uani 1 1 d . . . . .
C40 C -0.08815(16) 0.29249(13) 0.20263(8) 0.0151(3) Uani 1 1 d . . . . .
C41 C -0.19107(17) 0.29351(13) 0.26281(9) 0.0190(3) Uani 1 1 d . . . . .
H41 H -0.229126 0.235011 0.271622 0.023 Uiso 1 1 calc R . . . .
C42 C -0.24085(18) 0.37522(14) 0.31046(9) 0.0217(4) Uani 1 1 d . . . . .
C43 C -0.18347(19) 0.45977(14) 0.29650(9) 0.0244(4) Uani 1 1 d . . . . .
H43 H -0.215079 0.517014 0.328080 0.029 Uiso 1 1 calc R . . . .
C44 C -0.08160(18) 0.46238(14) 0.23776(9) 0.0218(4) Uani 1 1 d . . . . .
H44 H -0.043981 0.521108 0.229444 0.026 Uiso 1 1 calc R . . . .
C45 C -0.03315(16) 0.37924(13) 0.19029(8) 0.0157(3) Uani 1 1 d . . . . .
C46 C -0.16592(18) 0.21403(16) 0.11468(9) 0.0248(4) Uani 1 1 d . . . . .
H46A H -0.189902 0.285985 0.087144 0.032(3) Uiso 1 1 calc GR . . . .
H46B H -0.243919 0.207872 0.151743 0.032(3) Uiso 1 1 calc GR . . . .
H46C H -0.140738 0.156161 0.081692 0.032(3) Uiso 1 1 calc GR . . . .
C47 C -0.0076(2) 0.08797(13) 0.19496(9) 0.0250(4) Uani 1 1 d . . . . .
H47A H 0.015171 0.030245 0.162108 0.029(3) Uiso 1 1 calc GR . . . .
H47B H -0.084991 0.082622 0.232761 0.029(3) Uiso 1 1 calc GR . . . .
H47C H 0.070623 0.079028 0.217478 0.029(3) Uiso 1 1 calc GR . . . .
C48 C 0.3132(2) 0.03801(16) -0.05900(11) 0.0398(5) Uani 1 1 d . . . . .
H48A H 0.380105 -0.021227 -0.035684 0.088(6) Uiso 1 1 calc GR . . . .
H48B H 0.358585 0.065495 -0.105118 0.088(6) Uiso 1 1 calc GR . . . .
H48C H 0.243611 0.009973 -0.068080 0.088(6) Uiso 1 1 calc GR . . . .
C49 C -0.3526(2) 0.37154(16) 0.37447(10) 0.0312(4) Uani 1 1 d . . . . .
H49A H -0.421813 0.443797 0.377022 0.063(4) Uiso 1 1 calc GR . . . .
H49B H -0.314771 0.351724 0.419238 0.063(4) Uiso 1 1 calc GR . . . .
H49C H -0.393934 0.316700 0.368714 0.063(4) Uiso 1 1 calc GR . . . .
C50 C 0.1526(2) 1.16930(19) 0.34663(12) 0.0420(5) Uani 1 1 d . . . . .
H50A H 0.118378 1.106820 0.350210 0.108(7) Uiso 1 1 calc GR . . . .
H50B H 0.093800 1.233543 0.322227 0.108(7) Uiso 1 1 calc GR . . . .
H50C H 0.152942 1.185660 0.395414 0.108(7) Uiso 1 1 calc GR . . . .
C51 C 0.29461(19) 1.14149(14) 0.30371(10) 0.0249(4) Uani 1 1 d . . . . .
C52 C 0.40507(19) 1.07884(14) 0.33594(10) 0.0246(4) Uani 1 1 d . . . . .
H52 H 0.390638 1.053746 0.385888 0.030 Uiso 1 1 calc R . . . .
C53 C 0.5356(2) 1.05259(15) 0.29632(11) 0.0296(4) Uani 1 1 d . . . . .
H53 H 0.609758 1.009417 0.319133 0.035 Uiso 1 1 calc R . . . .
C54 C 0.5585(2) 1.08873(16) 0.22390(11) 0.0349(5) Uani 1 1 d . . . . .
H54 H 0.648372 1.071260 0.196951 0.042 Uiso 1 1 calc R . . . .
C55 C 0.4500(2) 1.15060(16) 0.19058(11) 0.0365(5) Uani 1 1 d . . . . .
H55 H 0.465188 1.175290 0.140581 0.044 Uiso 1 1 calc R . . . .
C56 C 0.3194(2) 1.17642(15) 0.23032(10) 0.0312(4) Uani 1 1 d . . . . .
H56 H 0.245370 1.218696 0.207095 0.037 Uiso 1 1 calc R . . . .
C57 C 1.1013(10) 0.5118(11) 0.4034(6) 0.114(5) Uani 0.5 1 d D U P A -1
H57A H 1.180861 0.449863 0.387522 0.171 Uiso 0.5 1 calc GR . P A -1
H57B H 1.130724 0.567571 0.418880 0.171 Uiso 0.5 1 calc GR . P A -1
H57C H 1.052070 0.543634 0.363140 0.171 Uiso 0.5 1 calc GR . P A -1
C58 C 1.0135(7) 0.4739(6) 0.4632(3) 0.0518(19) Uani 0.5 1 d D U P A -1
C63 C 0.9476(4) 0.3959(4) 0.4682(2) 0.0639(15) Uani 0.5 1 d G U P A -1
H63 H 0.959649 0.356400 0.427607 0.077 Uiso 0.5 1 calc R . P A -1
C62 C 0.8641(4) 0.3757(3) 0.5326(3) 0.0776(18) Uani 0.5 1 d G U P A -1
H62 H 0.819045 0.322425 0.535985 0.093 Uiso 0.5 1 calc R . P A -1
C61 C 0.8464(6) 0.4335(5) 0.5920(2) 0.095(2) Uani 0.5 1 d G U P A -1
H61 H 0.789344 0.419709 0.635990 0.114 Uiso 0.5 1 calc R . P A -1
C60 C 0.9123(8) 0.5115(6) 0.5870(4) 0.104(4) Uani 0.5 1 d G U P A -1
H60 H 0.900249 0.550970 0.627619 0.124 Uiso 0.5 1 calc R . P A -1
C59 C 0.9958(9) 0.5317(7) 0.5226(5) 0.091(3) Uani 0.5 1 d G U P A -1
H59 H 1.040854 0.584947 0.519241 0.110 Uiso 0.5 1 calc R . P A -1

loop_
_atom_site_aniso_label
_atom_site_aniso_U_11
_atom_site_aniso_U_22
_atom_site_aniso_U_33
_atom_site_aniso_U_23
_atom_site_aniso_U_13
_atom_site_aniso_U_12
S 0.0186(2) 0.01387(19) 0.01432(19) -0.00039(15) -0.00503(15) -0.00786(16)
O1 0.0251(6) 0.0137(6) 0.0244(6) 0.0010(5) -0.0121(5) -0.0060(5)
O2 0.0268(7) 0.0269(7) 0.0150(6) -0.0026(5) -0.0011(5) -0.0146(5)
N1 0.0148(7) 0.0238(7) 0.0153(7) -0.0063(6) -0.0028(5) -0.0078(6)
N2 0.0209(7) 0.0151(7) 0.0185(7) -0.0055(6) 0.0025(6) -0.0103(6)
C1 0.0128(8) 0.0170(8) 0.0149(8) -0.0038(6) -0.0017(6) -0.0062(6)
C2 0.0175(8) 0.0154(8) 0.0185(8) -0.0022(6) -0.0035(7) -0.0067(7)
C3 0.0186(8) 0.0168(8) 0.0219(8) -0.0070(7) -0.0024(7) -0.0066(7)
C4 0.0145(8) 0.0227(8) 0.0152(8) -0.0057(7) -0.0026(6) -0.0073(7)
C5 0.0163(8) 0.0156(8) 0.0180(8) -0.0004(6) -0.0042(7) -0.0049(7)
C6 0.0118(8) 0.0169(8) 0.0169(8) -0.0042(6) -0.0020(6) -0.0052(6)
C7 0.0185(8) 0.0132(8) 0.0211(8) -0.0031(6) -0.0083(7) -0.0035(6)
C8 0.0171(8) 0.0133(7) 0.0135(8) -0.0043(6) -0.0031(6) -0.0030(6)
C9 0.0208(8) 0.0125(7) 0.0161(8) -0.0018(6) -0.0044(7) -0.0050(7)
C10 0.0199(8) 0.0160(8) 0.0144(8) -0.0054(6) 0.0011(6) -0.0083(7)
C11 0.0183(8) 0.0209(8) 0.0169(8) -0.0036(7) -0.0047(7) -0.0083(7)
C12 0.0187(8) 0.0161(8) 0.0146(8) -0.0006(6) -0.0048(6) -0.0052(7)
C13 0.0178(8) 0.0134(7) 0.0129(7) -0.0035(6) -0.0018(6) -0.0069(6)
C14 0.0325(10) 0.0154(8) 0.0334(10) 0.0001(7) -0.0202(8) -0.0058(8)
C15 0.0191(9) 0.0233(9) 0.0320(10) -0.0112(8) -0.0067(8) -0.0028(7)
C16 0.0201(10) 0.0598(14) 0.0346(11) -0.0036(10) 0.0009(8) -0.0180(10)
C17 0.0196(9) 0.0438(12) 0.0256(10) -0.0112(9) 0.0013(8) -0.0027(8)
C18 0.0143(8) 0.0125(7) 0.0181(8) -0.0038(6) -0.0029(6) -0.0028(6)
C19 0.0204(9) 0.0202(8) 0.0161(8) -0.0042(7) -0.0044(7) -0.0048(7)
C20 0.0197(9) 0.0245(9) 0.0168(8) -0.0036(7) 0.0037(7) -0.0038(7)
C21 0.0156(8) 0.0254(9) 0.0253(9) -0.0040(7) -0.0005(7) -0.0062(7)
C22 0.0142(8) 0.0225(9) 0.0215(8) -0.0052(7) -0.0052(7) -0.0040(7)
C23 0.0144(8) 0.0145(8) 0.0162(8) -0.0038(6) -0.0020(6) -0.0019(6)
C24 0.0137(8) 0.0177(8) 0.0140(8) -0.0035(6) -0.0027(6) -0.0013(6)
C25 0.0132(8) 0.0144(8) 0.0174(8) -0.0016(6) -0.0023(6) -0.0045(6)
C26 0.0180(8) 0.0186(8) 0.0149(8) -0.0010(6) -0.0039(6) -0.0051(7)
C27 0.0172(8) 0.0234(9) 0.0203(9) -0.0045(7) -0.0003(7) -0.0033(7)
C28 0.0129(8) 0.0391(11) 0.0275(10) -0.0069(8) -0.0017(7) -0.0046(8)
C29 0.0181(9) 0.0387(11) 0.0223(9) -0.0069(8) -0.0072(7) -0.0092(8)
C30 0.0174(8) 0.0189(8) 0.0153(8) -0.0029(6) -0.0022(6) -0.0076(7)
C31 0.0160(8) 0.0337(10) 0.0179(8) -0.0076(7) -0.0048(7) -0.0012(7)
C32 0.0242(9) 0.0207(9) 0.0189(9) -0.0011(7) 0.0009(7) -0.0004(7)
C33 0.0165(8) 0.0145(8) 0.0150(8) -0.0017(6) -0.0046(6) -0.0050(6)
C34 0.0214(9) 0.0210(9) 0.0198(8) -0.0029(7) -0.0001(7) -0.0118(7)
C35 0.0222(9) 0.0225(9) 0.0201(9) -0.0031(7) 0.0042(7) -0.0080(7)
C36 0.0296(10) 0.0173(8) 0.0185(9) -0.0043(7) 0.0022(7) -0.0047(7)
C37 0.0272(9) 0.0137(8) 0.0193(8) -0.0007(7) -0.0018(7) -0.0091(7)
C38 0.0162(8) 0.0138(8) 0.0134(7) 0.0005(6) -0.0036(6) -0.0049(6)
C39 0.0194(8) 0.0145(8) 0.0152(8) -0.0001(6) -0.0020(6) -0.0087(7)
C40 0.0156(8) 0.0138(8) 0.0154(8) 0.0006(6) -0.0052(6) -0.0032(6)
C41 0.0204(9) 0.0168(8) 0.0196(8) 0.0022(7) -0.0023(7) -0.0078(7)
C42 0.0222(9) 0.0192(8) 0.0180(8) 0.0001(7) 0.0014(7) -0.0031(7)
C43 0.0310(10) 0.0178(9) 0.0205(9) -0.0068(7) 0.0023(7) -0.0045(8)
C44 0.0279(10) 0.0167(8) 0.0215(9) -0.0044(7) -0.0004(7) -0.0090(7)
C45 0.0163(8) 0.0148(8) 0.0157(8) -0.0004(6) -0.0033(6) -0.0047(6)
C46 0.0242(9) 0.0346(10) 0.0210(9) -0.0059(8) -0.0003(7) -0.0168(8)
C47 0.0374(11) 0.0155(8) 0.0193(9) -0.0003(7) 0.0021(8) -0.0094(8)
C48 0.0575(14) 0.0236(10) 0.0312(11) -0.0120(9) 0.0172(10) -0.0148(10)
C49 0.0346(11) 0.0282(10) 0.0250(10) -0.0040(8) 0.0093(8) -0.0108(9)
C50 0.0319(12) 0.0492(14) 0.0407(12) -0.0059(10) -0.0061(10) -0.0065(10)
C51 0.0315(10) 0.0209(9) 0.0245(9) -0.0051(7) -0.0089(8) -0.0073(8)
C52 0.0352(11) 0.0217(9) 0.0207(9) -0.0046(7) -0.0101(8) -0.0092(8)
C53 0.0307(11) 0.0217(9) 0.0403(11) -0.0122(8) -0.0111(9) -0.0063(8)
C54 0.0380(12) 0.0271(10) 0.0429(12) -0.0156(9) 0.0072(10) -0.0179(9)
C55 0.0643(15) 0.0247(10) 0.0234(10) -0.0024(8) 0.0013(10) -0.0232(10)
C56 0.0480(13) 0.0199(9) 0.0288(10) 0.0013(8) -0.0168(9) -0.0099(9)
C57 0.030(4) 0.134(10) 0.134(8) 0.075(7) -0.005(4) -0.011(5)
C58 0.020(3) 0.056(4) 0.045(3) 0.026(3) -0.004(2) 0.019(3)
C63 0.055(3) 0.043(3) 0.079(4) -0.023(3) -0.042(3) 0.030(2)
C62 0.063(4) 0.038(3) 0.110(5) 0.030(3) -0.029(4) 0.005(3)
C61 0.082(6) 0.089(5) 0.063(4) 0.028(3) -0.012(4) 0.025(4)
C60 0.137(11) 0.063(5) 0.094(6) -0.001(5) -0.085(6) 0.030(5)
C59 0.076(8) 0.066(7) 0.130(7) -0.020(5) -0.067(5) 0.018(5)

loop_
_atom_type_symbol
_atom_type_description
_atom_type_scat_dispersion_real
_atom_type_scat_dispersion_imag
_atom_type_scat_source
C C 0.0033 0.0016 'International Tables Vol C Tables 4.2.6.8 and 6.1.1.4'
H H 0.0000 0.0000 'International Tables Vol C Tables 4.2.6.8 and 6.1.1.4'
N N 0.0061 0.0033 'International Tables Vol C Tables 4.2.6.8 and 6.1.1.4'
O O 0.0106 0.0060 'International Tables Vol C Tables 4.2.6.8 and 6.1.1.4'
S S 0.1246 0.1234 'International Tables Vol C Tables 4.2.6.8 and 6.1.1.4'

loop_
_exptl_crystal_face_index_h
_exptl_crystal_face_index_k
_exptl_crystal_face_index_l
_exptl_crystal_face_perp_dist
1.00 0.00 0.00 0.1550
-1.00 0.00 0.00 0.2000
0.00 -1.00 0.00 0.0560
0.00 1.00 0.00 0.1040
0.00 0.00 -1.00 0.0280
0.00 0.00 1.00 0.0240
-1.00 0.00 -1.00 0.1900
0.00 1.00 -1.00 0.0910

loop_
_geom_angle_atom_site_label_1
_geom_angle_atom_site_label_2
_geom_angle_atom_site_label_3
_geom_angle
O1 S C1 108.82(7)
O1 S C13 108.52(7)
O2 S O1 117.69(7)
O2 S C1 109.70(7)
O2 S C13 109.72(7)
C13 S C1 101.10(7)
C18 N1 C4 116.50(13)
C30 N1 C4 119.14(13)
C30 N1 C18 118.37(13)
C33 N2 C10 118.71(13)
C45 N2 C10 119.35(13)
C45 N2 C33 121.94(13)
C2 C1 S 116.27(12)
C2 C1 C6 123.08(14)
C6 C1 S 120.61(11)
C3 C2 C1 119.50(15)
C2 C3 C4 118.78(14)
C3 C4 N1 120.75(14)
C3 C4 C5 121.18(14)
C5 C4 N1 118.03(14)
C4 C5 C6 121.59(15)
C1 C6 C7 122.24(13)
C5 C6 C1 115.87(14)
C5 C6 C7 121.87(14)
C6 C7 C15 108.82(13)
C8 C7 C6 110.24(12)
C8 C7 C15 109.14(13)
C14 C7 C6 110.74(13)
C14 C7 C8 110.77(13)
C14 C7 C15 107.04(14)
C9 C8 C7 121.86(14)
C9 C8 C13 115.89(14)
C13 C8 C7 122.25(13)
C10 C9 C8 121.57(14)
C9 C10 N2 119.50(14)
C11 C10 N2 119.43(14)
C11 C10 C9 121.08(14)
C12 C11 C10 118.97(15)
C11 C12 C13 119.50(15)
C8 C13 S 120.60(12)
C12 C13 S 116.48(12)
C12 C13 C8 122.93(14)
C19 C18 N1 121.18(14)
C19 C18 C23 120.02(15)
C23 C18 N1 118.79(14)
C20 C19 C18 120.12(15)
C19 C20 C21 121.22(16)
C20 C21 C16 121.36(16)
C20 C21 C22 117.79(15)
C22 C21 C16 120.85(16)
C23 C22 C21 122.65(15)
C18 C23 C24 118.54(14)
C22 C23 C18 118.12(15)
C22 C23 C24 123.27(14)
C23 C24 C31 112.18(13)
C23 C24 C32 108.56(13)
C25 C24 C23 108.04(13)
C25 C24 C31 112.75(13)
C25 C24 C32 106.74(13)
C31 C24 C32 108.36(14)
C26 C25 C24 122.80(14)
C26 C25 C30 118.53(15)
C30 C25 C24 118.25(14)
C25 C26 C27 122.74(15)
C26 C27 C17 120.75(16)
C28 C27 C17 121.80(16)
C28 C27 C26 117.41(15)
C29 C28 C27 121.40(16)
C28 C29 C30 120.50(16)
C25 C30 N1 118.69(14)
C29 C30 N1 122.10(14)
C29 C30 C25 119.20(15)
C34 C33 N2 119.87(14)
C34 C33 C38 119.58(14)
C38 C33 N2 120.55(14)
C35 C34 C33 120.76(15)
C34 C35 C36 121.20(16)
C35 C36 C37 117.28(15)
C35 C36 C48 121.36(16)
C37 C36 C48 121.35(16)
C36 C37 C38 123.38(15)
C33 C38 C39 122.44(14)
C37 C38 C33 117.80(15)
C37 C38 C39 119.74(14)
C38 C39 C46 108.88(13)
C38 C39 C47 109.21(13)
C40 C39 C38 111.37(12)
C40 C39 C46 107.95(13)
C40 C39 C47 110.13(13)
C46 C39 C47 109.26(14)
C41 C40 C39 119.56(14)
C41 C40 C45 117.53(14)
C45 C40 C39 122.85(14)
C42 C41 C40 123.65(15)
C41 C42 C43 117.10(15)
C41 C42 C49 120.99(16)
C43 C42 C49 121.91(15)
C44 C43 C42 121.39(16)
C43 C44 C45 120.55(15)
C40 C45 N2 120.28(14)
C44 C45 N2 119.94(14)
C44 C45 C40 119.78(15)
C52 C51 C50 120.97(17)
C52 C51 C56 118.00(18)
C56 C51 C50 121.02(18)
C53 C52 C51 120.95(17)
C54 C53 C52 120.34(19)
C53 C54 C55 119.71(19)
C54 C55 C56 119.83(18)
C55 C56 C51 121.16(19)
C63 C58 C57 131.0(6)
C63 C58 C59 120.0
C59 C58 C57 109.0(6)
C62 C63 C58 120.0
C63 C62 C61 120.0
C60 C61 C62 120.0
C61 C60 C59 120.0
C60 C59 C58 120.0

loop_
_geom_bond_atom_site_label_1
_geom_bond_atom_site_label_2
_geom_bond_distance
S O1 1.4379(12)
S O2 1.4364(12)
S C1 1.7612(16)
S C13 1.7557(15)
N1 C4 1.439(2)
N1 C18 1.420(2)
N1 C30 1.413(2)
N2 C10 1.435(2)
N2 C33 1.404(2)
N2 C45 1.402(2)
C1 C2 1.393(2)
C1 C6 1.399(2)
C2 C3 1.384(2)
C3 C4 1.385(2)
C4 C5 1.389(2)
C5 C6 1.397(2)
C6 C7 1.542(2)
C7 C8 1.540(2)
C7 C14 1.536(2)
C7 C15 1.549(2)
C8 C9 1.394(2)
C8 C13 1.404(2)
C9 C10 1.391(2)
C10 C11 1.384(2)
C11 C12 1.380(2)
C12 C13 1.392(2)
C16 C21 1.505(2)
C17 C27 1.506(2)
C18 C19 1.392(2)
C18 C23 1.401(2)
C19 C20 1.384(2)
C20 C21 1.385(2)
C21 C22 1.393(2)
C22 C23 1.388(2)
C23 C24 1.525(2)
C24 C25 1.521(2)
C24 C31 1.525(2)
C24 C32 1.546(2)
C25 C26 1.389(2)
C25 C30 1.407(2)
C26 C27 1.391(2)
C27 C28 1.388(2)
C28 C29 1.386(2)
C29 C30 1.391(2)
C33 C34 1.399(2)
C33 C38 1.399(2)
C34 C35 1.378(2)
C35 C36 1.387(2)
C36 C37 1.391(2)
C36 C48 1.506(2)
C37 C38 1.393(2)
C38 C39 1.531(2)
C39 C40 1.525(2)
C39 C46 1.542(2)
C39 C47 1.546(2)
C40 C41 1.396(2)
C40 C45 1.399(2)
C41 C42 1.388(2)
C42 C43 1.389(2)
C42 C49 1.509(2)
C43 C44 1.379(2)
C44 C45 1.399(2)
C50 C51 1.504(3)
C51 C52 1.391(3)
C51 C56 1.392(3)
C52 C53 1.383(3)
C53 C54 1.378(3)
C54 C55 1.384(3)
C55 C56 1.385(3)
C57 C58 1.440(8)
C58 C63 1.3900
C58 C59 1.3900
C63 C62 1.3900
C62 C61 1.3900
C61 C60 1.3900
C60 C59 1.3900
